data_4102039
loop_
_publ_author_name
'Steven E. Wheeler'
'Anne J. McNeil'
'Peter M\"uller'
'Timothy M. Swager'
'K. N. Houk'

_publ_section_title
;
 Probing Substituent Effects in Aryl-Aryl Interactions Using
 Stereoselective Diels-Alder Cycloadditions
;
_journal_name_full 'Journal of the American Chemical Society'
_journal_page_first 3304
_journal_page_last 3311
_journal_paper_doi 10.1021/ja903653j
_journal_volume 132
_journal_year 2010
_chemical_formula_sum 'C32 H18 Br2 O3'
_chemical_formula_weight 610.28
_chemical_name_systematic
;
 ?
;
_space_group_IT_number 2
_symmetry_cell_setting triclinic
_symmetry_space_group_name_Hall '-P 1'
_symmetry_space_group_name_H-M 'P -1'
_atom_sites_solution_hydrogens geom
_atom_sites_solution_primary direct
_atom_sites_solution_secondary difmap
_audit_creation_method SHELXL-97
_cell_angle_alpha 84.916(9)
_cell_angle_beta 86.667(9)
_cell_angle_gamma 67.450(8)
_cell_formula_units_Z 2
_cell_length_a 9.264(5)
_cell_length_b 10.318(6)
_cell_length_c 13.601(8)
_cell_measurement_reflns_used 9737
_cell_measurement_temperature 90(2)
_cell_measurement_theta_max 30.56
_cell_measurement_theta_min 2.38
_cell_volume 1195.5(12)
_computing_cell_refinement 'SAINT 7 (Bruker-AXS, 2005)'
_computing_data_collection 'SMART 5 (Bruker-AXS, 2003)'
_computing_data_reduction 'SAINT 7 (Bruker-AXS, 2005)'
_computing_molecular_graphics 'Bruker SHELXTL'
_computing_publication_material 'Bruker SHELXTL'
_computing_structure_refinement 'SHELXL-97 (Sheldrick, 1997)'
_computing_structure_solution 'SHELXS-97 (Sheldrick, 1990)'
_diffrn_ambient_temperature 90(2)
_diffrn_detector_area_resol_mean 8.3
_diffrn_measured_fraction_theta_full 0.996
_diffrn_measured_fraction_theta_max 0.996
_diffrn_measurement_device_type 'Bruker Smart APEX CCD'
_diffrn_measurement_method 'omega and phi scans'
_diffrn_radiation_monochromator graphite
_diffrn_radiation_source 'fine-focus sealed tube'
_diffrn_radiation_type MoK\a
_diffrn_radiation_wavelength 0.71073
_diffrn_reflns_av_R_equivalents 0.0699
_diffrn_reflns_av_sigmaI/netI 0.0576
_diffrn_reflns_limit_h_max 12
_diffrn_reflns_limit_h_min -12
_diffrn_reflns_limit_k_max 14
_diffrn_reflns_limit_k_min -14
_diffrn_reflns_limit_l_max 18
_diffrn_reflns_limit_l_min -18
_diffrn_reflns_number 25422
_diffrn_reflns_theta_full 29.57
_diffrn_reflns_theta_max 29.57
_diffrn_reflns_theta_min 2.14
_diffrn_standards_decay_% 0
_diffrn_standards_interval_count 0
_diffrn_standards_interval_time 0
_diffrn_standards_number 0
_exptl_absorpt_coefficient_mu 3.425
_exptl_absorpt_correction_T_max 0.8474
_exptl_absorpt_correction_T_min 0.5474
_exptl_absorpt_correction_type multi-scan
_exptl_absorpt_process_details 'SADABS (Sheldrick, 2005)'
_exptl_crystal_colour colourless
_exptl_crystal_density_diffrn 1.695
_exptl_crystal_density_method 'not measured'
_exptl_crystal_description plate
_exptl_crystal_F_000 608
_exptl_crystal_size_max 0.20
_exptl_crystal_size_mid 0.15
_exptl_crystal_size_min 0.05
_refine_diff_density_max 0.935
_refine_diff_density_min -0.746
_refine_diff_density_rms 0.129
_refine_ls_extinction_method none
_refine_ls_goodness_of_fit_ref 1.050
_refine_ls_hydrogen_treatment constr
_refine_ls_matrix_type full
_refine_ls_number_parameters 334
_refine_ls_number_reflns 6689
_refine_ls_number_restraints 0
_refine_ls_restrained_S_all 1.050
_refine_ls_R_factor_all 0.0447
_refine_ls_R_factor_gt 0.0371
_refine_ls_shift/su_max 0.000
_refine_ls_shift/su_mean 0.000
_refine_ls_structure_factor_coef Fsqd
_refine_ls_weighting_details 'calc w=1/[\s^2^(Fo^2^)+(0.0476P)^2^+0.7246P] where P=(Fo^2^+2Fc^2^)/3'
_refine_ls_weighting_scheme calc
_refine_ls_wR_factor_gt 0.0964
_refine_ls_wR_factor_ref 0.1017
_reflns_number_gt 5778
_reflns_number_total 6689
_reflns_threshold_expression >2sigma(I)
_cod_data_source_file ja903653j_si_006.cif
_cod_data_source_block 07055
_cod_original_cell_volume 1195.6(12)
_cod_database_code 4102039

loop_
_symmetry_equiv_pos_as_xyz
'x, y, z'
'-x, -y, -z'

loop_
_atom_site_label
_atom_site_type_symbol
_atom_site_fract_x
_atom_site_fract_y
_atom_site_fract_z
_atom_site_U_iso_or_equiv
_atom_site_adp_type
_atom_site_occupancy
_atom_site_symmetry_multiplicity
_atom_site_calc_flag
_atom_site_refinement_flags
_atom_site_disorder_assembly
_atom_site_disorder_group
Br1 Br -0.05488(2) 0.81956(2) 0.474870(16) 0.01538(7) Uani 1 1 d . . .
Br2 Br -0.01120(2) 0.79605(2) -0.005705(16) 0.01620(7) Uani 1 1 d . . .
O1 O 0.63370(17) 0.64134(16) 0.24132(11) 0.0119(3) Uani 1 1 d . . .
O2 O 0.61504(18) 0.63850(17) 0.07762(12) 0.0144(3) Uani 1 1 d . . .
O3 O 0.58832(18) 0.64592(17) 0.40525(11) 0.0140(3) Uani 1 1 d . . .
C1 C 0.3933(2) 0.6397(2) 0.18614(15) 0.0088(4) Uani 1 1 d . . .
C2 C 0.3900(2) 0.4970(2) 0.15793(15) 0.0095(4) Uani 1 1 d . . .
H2A H 0.3986 0.4889 0.0849 0.011 Uiso 1 1 calc R . .
C3 C 0.5272(2) 0.3843(2) 0.21154(15) 0.0101(4) Uani 1 1 d . . .
C4 C 0.6577(2) 0.2853(2) 0.16817(16) 0.0125(4) Uani 1 1 d . . .
H4A H 0.6674 0.2828 0.0984 0.015 Uiso 1 1 calc R . .
C5 C 0.7751(3) 0.1888(2) 0.22826(17) 0.0149(4) Uani 1 1 d . . .
H5A H 0.8640 0.1201 0.1991 0.018 Uiso 1 1 calc R . .
C6 C 0.7617(3) 0.1936(2) 0.32969(17) 0.0150(4) Uani 1 1 d . . .
H6A H 0.8419 0.1281 0.3698 0.018 Uiso 1 1 calc R . .
C7 C 0.6315(3) 0.2938(2) 0.37402(16) 0.0132(4) Uani 1 1 d . . .
H7A H 0.6230 0.2972 0.4438 0.016 Uiso 1 1 calc R . .
C8 C 0.5150(2) 0.3882(2) 0.31444(15) 0.0098(4) Uani 1 1 d . . .
C9 C 0.3677(2) 0.5062(2) 0.34969(15) 0.0093(4) Uani 1 1 d . . .
H9A H 0.3587 0.5060 0.4233 0.011 Uiso 1 1 calc R . .
C10 C 0.3828(2) 0.6444(2) 0.29999(15) 0.0087(4) Uani 1 1 d . . .
C11 C 0.2536(2) 0.7875(2) 0.32933(15) 0.0099(4) Uani 1 1 d . . .
H11A H 0.2438 0.7947 0.4024 0.012 Uiso 1 1 calc R . .
C12 C 0.3029(2) 0.9011(2) 0.27595(16) 0.0109(4) Uani 1 1 d . . .
C13 C 0.3438(2) 0.9986(2) 0.31983(17) 0.0140(4) Uani 1 1 d . . .
H13A H 0.3384 1.0016 0.3896 0.017 Uiso 1 1 calc R . .
C14 C 0.3930(3) 1.0922(2) 0.25969(18) 0.0167(4) Uani 1 1 d . . .
H14A H 0.4205 1.1596 0.2889 0.020 Uiso 1 1 calc R . .
C15 C 0.4017(3) 1.0873(2) 0.15772(18) 0.0166(4) Uani 1 1 d . . .
H15A H 0.4344 1.1518 0.1177 0.020 Uiso 1 1 calc R . .
C16 C 0.3628(2) 0.9884(2) 0.11369(17) 0.0127(4) Uani 1 1 d . . .
H16A H 0.3708 0.9839 0.0440 0.015 Uiso 1 1 calc R . .
C17 C 0.3118(2) 0.8960(2) 0.17320(15) 0.0102(4) Uani 1 1 d . . .
C18 C 0.2701(2) 0.7795(2) 0.13801(15) 0.0095(4) Uani 1 1 d . . .
H18A H 0.2727 0.7807 0.0643 0.011 Uiso 1 1 calc R . .
C19 C 0.5551(2) 0.6401(2) 0.15794(15) 0.0099(4) Uani 1 1 d . . .
C20 C 0.5412(2) 0.6443(2) 0.32599(16) 0.0105(4) Uani 1 1 d . . .
C21 C 0.2443(2) 0.4795(2) 0.20315(15) 0.0100(4) Uani 1 1 d . . .
C22 C 0.1338(2) 0.4525(2) 0.15302(17) 0.0130(4) Uani 1 1 d . . .
H22A H 0.1419 0.4486 0.0833 0.016 Uiso 1 1 calc R . .
C23 C 0.0102(3) 0.4311(2) 0.20644(18) 0.0159(4) Uani 1 1 d . . .
H23A H -0.0665 0.4132 0.1727 0.019 Uiso 1 1 calc R . .
C24 C -0.0013(3) 0.4358(2) 0.30837(18) 0.0161(4) Uani 1 1 d . . .
H24A H -0.0857 0.4210 0.3439 0.019 Uiso 1 1 calc R . .
C25 C 0.1105(2) 0.4621(2) 0.35897(17) 0.0128(4) Uani 1 1 d . . .
H25A H 0.1034 0.4643 0.4288 0.015 Uiso 1 1 calc R . .
C26 C 0.2326(2) 0.4851(2) 0.30562(16) 0.0105(4) Uani 1 1 d . . .
C27 C 0.1007(2) 0.8030(2) 0.28517(16) 0.0104(4) Uani 1 1 d . . .
C28 C -0.0404(2) 0.8209(2) 0.33515(16) 0.0108(4) Uani 1 1 d . . .
C29 C -0.1727(2) 0.8358(2) 0.28444(17) 0.0139(4) Uani 1 1 d . . .
H29A H -0.2687 0.8493 0.3193 0.017 Uiso 1 1 calc R . .
C30 C -0.1633(2) 0.8309(2) 0.18278(17) 0.0142(4) Uani 1 1 d . . .
H30A H -0.2529 0.8409 0.1475 0.017 Uiso 1 1 calc R . .
C31 C -0.0219(2) 0.8112(2) 0.13242(16) 0.0107(4) Uani 1 1 d . . .
C32 C 0.1099(2) 0.7980(2) 0.18224(15) 0.0099(4) Uani 1 1 d . . .

loop_
_atom_site_aniso_label
_atom_site_aniso_U_11
_atom_site_aniso_U_22
_atom_site_aniso_U_33
_atom_site_aniso_U_23
_atom_site_aniso_U_13
_atom_site_aniso_U_12
Br1 0.01623(11) 0.01950(12) 0.01136(12) -0.00224(8) 0.00366(8) -0.00817(9)
Br2 0.01412(11) 0.02461(13) 0.01157(12) -0.00236(9) -0.00416(8) -0.00849(9)
O1 0.0099(6) 0.0172(7) 0.0114(7) -0.0018(6) 0.0004(5) -0.0083(6)
O2 0.0125(7) 0.0198(8) 0.0129(7) -0.0024(6) 0.0023(6) -0.0087(6)
O3 0.0145(7) 0.0196(8) 0.0108(7) -0.0027(6) -0.0026(6) -0.0091(6)
C1 0.0091(8) 0.0132(9) 0.0069(9) -0.0013(7) 0.0005(7) -0.0074(7)
C2 0.0107(8) 0.0115(9) 0.0088(9) -0.0025(7) -0.0007(7) -0.0064(7)
C3 0.0110(9) 0.0107(9) 0.0119(10) -0.0019(7) 0.0001(7) -0.0077(7)
C4 0.0154(9) 0.0127(9) 0.0128(10) -0.0039(8) 0.0026(8) -0.0087(8)
C5 0.0127(9) 0.0115(9) 0.0211(11) -0.0029(8) 0.0009(8) -0.0050(8)
C6 0.0150(10) 0.0131(10) 0.0176(11) -0.0001(8) -0.0035(8) -0.0058(8)
C7 0.0156(9) 0.0133(9) 0.0130(10) -0.0016(8) -0.0027(8) -0.0076(8)
C8 0.0100(8) 0.0103(9) 0.0121(10) -0.0017(7) 0.0008(7) -0.0071(7)
C9 0.0111(9) 0.0107(9) 0.0086(9) -0.0021(7) 0.0011(7) -0.0066(7)
C10 0.0087(8) 0.0109(9) 0.0088(9) -0.0018(7) -0.0003(7) -0.0062(7)
C11 0.0099(8) 0.0115(9) 0.0095(9) -0.0036(7) 0.0010(7) -0.0051(7)
C12 0.0095(8) 0.0101(9) 0.0138(10) -0.0005(7) -0.0009(7) -0.0048(7)
C13 0.0140(9) 0.0117(9) 0.0182(11) -0.0036(8) -0.0018(8) -0.0062(8)
C14 0.0169(10) 0.0124(10) 0.0246(12) -0.0042(9) -0.0011(9) -0.0091(8)
C15 0.0161(10) 0.0132(10) 0.0229(12) 0.0018(9) -0.0008(8) -0.0089(8)
C16 0.0104(9) 0.0129(9) 0.0147(10) 0.0012(8) -0.0004(7) -0.0049(7)
C17 0.0086(8) 0.0099(9) 0.0125(10) -0.0003(7) -0.0015(7) -0.0041(7)
C18 0.0105(8) 0.0125(9) 0.0080(9) -0.0002(7) -0.0014(7) -0.0070(7)
C19 0.0097(8) 0.0102(9) 0.0114(10) -0.0010(7) -0.0009(7) -0.0056(7)
C20 0.0110(9) 0.0104(9) 0.0118(10) -0.0020(7) 0.0007(7) -0.0058(7)
C21 0.0110(9) 0.0104(9) 0.0109(9) -0.0015(7) -0.0002(7) -0.0065(7)
C22 0.0127(9) 0.0119(9) 0.0165(10) -0.0012(8) -0.0036(8) -0.0067(8)
C23 0.0130(9) 0.0142(10) 0.0244(12) -0.0035(9) -0.0021(8) -0.0089(8)
C24 0.0126(9) 0.0142(10) 0.0243(12) -0.0027(9) 0.0033(8) -0.0086(8)
C25 0.0133(9) 0.0118(9) 0.0152(10) -0.0023(8) 0.0026(8) -0.0068(8)
C26 0.0113(9) 0.0089(8) 0.0135(10) -0.0019(7) -0.0001(7) -0.0061(7)
C27 0.0105(9) 0.0100(9) 0.0125(10) -0.0014(7) -0.0013(7) -0.0058(7)
C28 0.0114(9) 0.0092(9) 0.0126(10) -0.0020(7) 0.0019(7) -0.0050(7)
C29 0.0107(9) 0.0141(10) 0.0183(11) -0.0017(8) 0.0023(8) -0.0066(8)
C30 0.0106(9) 0.0146(10) 0.0197(11) -0.0011(8) -0.0018(8) -0.0072(8)
C31 0.0108(9) 0.0103(9) 0.0121(10) -0.0006(7) -0.0015(7) -0.0050(7)
C32 0.0105(9) 0.0110(9) 0.0096(9) -0.0018(7) 0.0002(7) -0.0056(7)

loop_
_atom_type_symbol
_atom_type_description
_atom_type_scat_dispersion_real
_atom_type_scat_dispersion_imag
_atom_type_scat_source
C C 0.0033 0.0016 'International Tables Vol C Tables 4.2.6.8 and 6.1.1.4'
H H 0.0000 0.0000 'International Tables Vol C Tables 4.2.6.8 and 6.1.1.4'
O O 0.0106 0.0060 'International Tables Vol C Tables 4.2.6.8 and 6.1.1.4'
Br Br -0.2901 2.4595 'International Tables Vol C Tables 4.2.6.8 and 6.1.1.4'

loop_
_geom_angle_atom_site_label_1
_geom_angle_atom_site_label_2
_geom_angle_atom_site_label_3
_geom_angle
_geom_angle_site_symmetry_1
_geom_angle_site_symmetry_3
_geom_angle_publ_flag
C19 O1 C20 110.76(16) . . ?
C19 C1 C10 104.06(15) . . ?
C19 C1 C2 107.86(16) . . ?
C10 C1 C2 109.55(16) . . ?
C19 C1 C18 107.15(16) . . ?
C10 C1 C18 109.50(16) . . ?
C2 C1 C18 117.81(17) . . ?
C21 C2 C3 105.81(16) . . ?
C21 C2 C1 109.40(16) . . ?
C3 C2 C1 104.68(16) . . ?
C4 C3 C8 119.79(19) . . ?
C4 C3 C2 126.51(19) . . ?
C8 C3 C2 113.69(18) . . ?
C3 C4 C5 119.5(2) . . ?
C6 C5 C4 120.2(2) . . ?
C5 C6 C7 120.8(2) . . ?
C8 C7 C6 118.9(2) . . ?
C7 C8 C3 120.86(19) . . ?
C7 C8 C9 126.01(19) . . ?
C3 C8 C9 113.11(18) . . ?
C26 C9 C8 105.67(16) . . ?
C26 C9 C10 109.47(16) . . ?
C8 C9 C10 104.11(16) . . ?
C20 C10 C1 103.78(16) . . ?
C20 C10 C11 107.73(16) . . ?
C1 C10 C11 109.74(16) . . ?
C20 C10 C9 108.32(16) . . ?
C1 C10 C9 109.94(16) . . ?
C11 C10 C9 116.53(16) . . ?
C27 C11 C12 106.60(17) . . ?
C27 C11 C10 108.44(16) . . ?
C12 C11 C10 105.03(16) . . ?
C13 C12 C17 120.45(19) . . ?
C13 C12 C11 126.5(2) . . ?
C17 C12 C11 113.03(17) . . ?
C12 C13 C14 119.1(2) . . ?
C15 C14 C13 120.5(2) . . ?
C14 C15 C16 120.5(2) . . ?
C15 C16 C17 119.2(2) . . ?
C16 C17 C12 120.23(19) . . ?
C16 C17 C18 126.10(19) . . ?
C12 C17 C18 113.60(17) . . ?
C32 C18 C17 106.85(17) . . ?
C32 C18 C1 108.43(16) . . ?
C17 C18 C1 104.87(16) . . ?
O2 C19 O1 120.87(18) . . ?
O2 C19 C1 128.46(19) . . ?
O1 C19 C1 110.67(17) . . ?
O3 C20 O1 120.79(19) . . ?
O3 C20 C10 128.50(19) . . ?
O1 C20 C10 110.71(17) . . ?
C22 C21 C26 120.49(19) . . ?
C22 C21 C2 126.12(19) . . ?
C26 C21 C2 113.29(17) . . ?
C21 C22 C23 119.2(2) . . ?
C24 C23 C22 120.5(2) . . ?
C23 C24 C25 120.4(2) . . ?
C26 C25 C24 119.1(2) . . ?
C25 C26 C21 120.34(19) . . ?
C25 C26 C9 125.53(19) . . ?
C21 C26 C9 113.96(17) . . ?
C28 C27 C32 119.41(18) . . ?
C28 C27 C11 127.36(19) . . ?
C32 C27 C11 113.23(17) . . ?
C29 C28 C27 121.1(2) . . ?
C29 C28 Br1 118.33(16) . . ?
C27 C28 Br1 120.58(16) . . ?
C30 C29 C28 119.44(19) . . ?
C29 C30 C31 119.78(19) . . ?
C32 C31 C30 121.1(2) . . ?
C32 C31 Br2 120.35(16) . . ?
C30 C31 Br2 118.49(16) . . ?
C31 C32 C27 119.18(19) . . ?
C31 C32 C18 127.34(19) . . ?
C27 C32 C18 113.48(17) . . ?

loop_
_geom_bond_atom_site_label_1
_geom_bond_atom_site_label_2
_geom_bond_distance
_geom_bond_site_symmetry_2
_geom_bond_publ_flag
Br1 C28 1.896(2) . ?
Br2 C31 1.893(2) . ?
O1 C19 1.386(2) . ?
O1 C20 1.390(3) . ?
O2 C19 1.195(3) . ?
O3 C20 1.190(3) . ?
C1 C19 1.527(3) . ?
C1 C10 1.550(3) . ?
C1 C2 1.566(3) . ?
C1 C18 1.571(3) . ?
C2 C21 1.518(3) . ?
C2 C3 1.524(3) . ?
C3 C4 1.389(3) . ?
C3 C8 1.400(3) . ?
C4 C5 1.404(3) . ?
C5 C6 1.381(3) . ?
C6 C7 1.399(3) . ?
C7 C8 1.388(3) . ?
C8 C9 1.525(3) . ?
C9 C26 1.514(3) . ?
C9 C10 1.575(3) . ?
C10 C20 1.528(3) . ?
C10 C11 1.570(3) . ?
C11 C27 1.517(3) . ?
C11 C12 1.527(3) . ?
C12 C13 1.391(3) . ?
C12 C17 1.400(3) . ?
C13 C14 1.402(3) . ?
C14 C15 1.389(3) . ?
C15 C16 1.395(3) . ?
C16 C17 1.397(3) . ?
C17 C18 1.518(3) . ?
C18 C32 1.516(3) . ?
C21 C22 1.388(3) . ?
C21 C26 1.396(3) . ?
C22 C23 1.398(3) . ?
C23 C24 1.388(3) . ?
C24 C25 1.397(3) . ?
C25 C26 1.394(3) . ?
C27 C28 1.392(3) . ?
C27 C32 1.402(3) . ?
C28 C29 1.392(3) . ?
C29 C30 1.385(3) . ?
C30 C31 1.394(3) . ?
C31 C32 1.386(3) . ?
